data_7021113
loop_
_publ_author_name
'Dolci, Sara'
'Marchetti, Fabio'
'Pampaloni, Guido'
'Zacchini, Stefano'

_publ_section_title
;
 A crystallographic and spectroscopic study on the reactions of WCl6 with
 carbonyl compounds.
;
_journal_issue 16
_journal_name_full 'Dalton transactions (Cambridge, England : 2003)'
_journal_page_first 5635
_journal_page_last 5648
_journal_paper_doi 10.1039/c2dt32771f
_journal_volume 42
_journal_year 2013
_chemical_formula_sum 'C3 H5 Cl4 O3 W'
_chemical_formula_weight 414.72
_chemical_name_systematic
;
?
;
_space_group_IT_number 15
_symmetry_cell_setting monoclinic
_symmetry_space_group_name_Hall '-C 2yc'
_symmetry_space_group_name_H-M 'C 1 2/c 1'
_atom_sites_solution_hydrogens geom
_atom_sites_solution_primary direct
_atom_sites_solution_secondary difmap
_audit_creation_method SHELXL-97
_cell_angle_alpha 90.00
_cell_angle_beta 120.147(2)
_cell_angle_gamma 90.00
_cell_formula_units_Z 8
_cell_length_a 18.305(4)
_cell_length_b 9.7756(19)
_cell_length_c 12.088(2)
_cell_measurement_reflns_used 5026
_cell_measurement_temperature 100(2)
_cell_measurement_theta_max 28.407
_cell_measurement_theta_min 2.4485
_cell_volume 1870.5(6)
_computing_structure_refinement 'SHELXL-97 (Sheldrick, 1997)'
_computing_structure_solution 'SHELXS-97 (Sheldrick, 1990)'
_diffrn_ambient_temperature 100(2)
_diffrn_measured_fraction_theta_full 0.998
_diffrn_measured_fraction_theta_max 0.998
_diffrn_measurement_device_type 'CCD area detector'
_diffrn_measurement_method 'phi and omega scans'
_diffrn_radiation_monochromator graphite
_diffrn_radiation_source 'fine-focus sealed tube'
_diffrn_radiation_type MoK\a
_diffrn_radiation_wavelength 0.71073
_diffrn_reflns_av_R_equivalents 0.0200
_diffrn_reflns_av_sigmaI/netI 0.0182
_diffrn_reflns_limit_h_max 23
_diffrn_reflns_limit_h_min -23
_diffrn_reflns_limit_k_max 12
_diffrn_reflns_limit_k_min -12
_diffrn_reflns_limit_l_max 15
_diffrn_reflns_limit_l_min -15
_diffrn_reflns_number 7541
_diffrn_reflns_theta_full 26.99
_diffrn_reflns_theta_max 26.99
_diffrn_reflns_theta_min 2.45
_exptl_absorpt_coefficient_mu 13.450
_exptl_absorpt_correction_T_max 0.2547
_exptl_absorpt_correction_T_min 0.2221
_exptl_absorpt_correction_type empirical
_exptl_crystal_colour red
_exptl_crystal_density_diffrn 2.945
_exptl_crystal_density_method 'not measured'
_exptl_crystal_description cube
_exptl_crystal_F_000 1512
_exptl_crystal_size_max 0.16
_exptl_crystal_size_mid 0.15
_exptl_crystal_size_min 0.14
_refine_diff_density_max 1.291
_refine_diff_density_min -2.059
_refine_diff_density_rms 0.168
_refine_ls_extinction_method none
_refine_ls_goodness_of_fit_ref 1.244
_refine_ls_hydrogen_treatment constr
_refine_ls_matrix_type full
_refine_ls_number_parameters 100
_refine_ls_number_reflns 2039
_refine_ls_number_restraints 0
_refine_ls_restrained_S_all 1.244
_refine_ls_R_factor_all 0.0291
_refine_ls_R_factor_gt 0.0281
_refine_ls_shift/su_max 0.000
_refine_ls_shift/su_mean 0.000
_refine_ls_structure_factor_coef Fsqd
_refine_ls_weighting_details 'calc w=1/[\s^2^(Fo^2^)+(0.0111P)^2^+34.1802P] where P=(Fo^2^+2Fc^2^)/3'
_refine_ls_weighting_scheme calc
_refine_ls_wR_factor_gt 0.0613
_refine_ls_wR_factor_ref 0.0616
_reflns_number_gt 1979
_reflns_number_total 2039
_reflns_threshold_expression >2sigma(I)
_cod_data_source_file c2dt32771f.txt
_cod_data_source_block fm2605b9_C2C
_cod_original_sg_symbol_H-M C2/c
_cod_database_code 7021113

loop_
_symmetry_equiv_pos_as_xyz
'x, y, z'
'-x, y, -z+1/2'
'x+1/2, y+1/2, z'
'-x+1/2, y+1/2, -z+1/2'
'-x, -y, -z'
'x, -y, z-1/2'
'-x+1/2, -y+1/2, -z'
'x+1/2, -y+1/2, z-1/2'

loop_
_atom_site_label
_atom_site_type_symbol
_atom_site_fract_x
_atom_site_fract_y
_atom_site_fract_z
_atom_site_U_iso_or_equiv
_atom_site_adp_type
_atom_site_occupancy
_atom_site_symmetry_multiplicity
_atom_site_calc_flag
_atom_site_refinement_flags
C1 C 0.3143(4) 0.2051(7) 0.2169(6) 0.0252(13) Uani 1 1 d .
H1A H 0.3454 0.2668 0.1900 0.030 Uiso 1 1 calc R
H1B H 0.3449 0.1170 0.2448 0.030 Uiso 1 1 calc R
C2 C 0.3059(4) 0.2684(6) 0.3229(6) 0.0207(12) Uani 1 1 d .
C3 C 0.3681(4) 0.3408(7) 0.5371(6) 0.0266(14) Uani 1 1 d .
H3A H 0.4243 0.3450 0.6137 0.040 Uiso 1 1 calc R
H3B H 0.3310 0.2835 0.5544 0.040 Uiso 1 1 calc R
H3C H 0.3444 0.4332 0.5141 0.040 Uiso 1 1 calc R
Cl1 Cl 0.05506(10) 0.39424(15) 0.15898(17) 0.0272(3) Uani 1 1 d .
Cl2 Cl 0.04523(12) 0.2154(2) -0.0977(2) 0.0429(4) Uani 1 1 d .
Cl3 Cl 0.17656(10) 0.46972(15) 0.04475(15) 0.0237(3) Uani 1 1 d .
Cl4 Cl 0.09852(10) 0.07128(15) 0.17467(15) 0.0246(3) Uani 1 1 d .
O1 O 0.2303(3) 0.1844(4) 0.1149(4) 0.0244(9) Uani 1 1 d .
O2 O 0.2349(2) 0.3041(4) 0.3002(4) 0.0184(8) Uani 1 1 d .
O3 O 0.3747(3) 0.2819(4) 0.4312(4) 0.0234(9) Uani 1 1 d .
W1 W 0.134588(16) 0.26539(2) 0.10061(3) 0.02179(9) Uani 1 1 d .

loop_
_atom_site_aniso_label
_atom_site_aniso_U_11
_atom_site_aniso_U_22
_atom_site_aniso_U_33
_atom_site_aniso_U_23
_atom_site_aniso_U_13
_atom_site_aniso_U_12
C1 0.025(3) 0.027(3) 0.035(4) 0.003(3) 0.023(3) 0.006(3)
C2 0.018(3) 0.013(3) 0.033(3) 0.007(2) 0.014(3) 0.001(2)
C3 0.022(3) 0.032(3) 0.029(3) 0.000(3) 0.015(3) -0.001(3)
Cl1 0.0254(7) 0.0199(7) 0.0489(10) -0.0040(6) 0.0280(7) -0.0002(6)
Cl2 0.0366(10) 0.0517(11) 0.0480(11) -0.0089(9) 0.0268(9) -0.0081(8)
Cl3 0.0264(7) 0.0201(7) 0.0317(8) 0.0018(6) 0.0198(7) -0.0011(6)
Cl4 0.0276(8) 0.0172(7) 0.0354(8) -0.0028(6) 0.0205(7) -0.0035(6)
O1 0.025(2) 0.019(2) 0.039(3) -0.0013(19) 0.024(2) 0.0020(17)
O2 0.018(2) 0.020(2) 0.023(2) -0.0025(16) 0.0147(18) -0.0010(16)
O3 0.019(2) 0.024(2) 0.033(2) 0.0063(18) 0.017(2) 0.0045(17)
W1 0.02226(14) 0.01606(13) 0.03662(15) -0.00223(10) 0.02190(11) -0.00033(9)

loop_
_atom_type_symbol
_atom_type_description
_atom_type_scat_dispersion_real
_atom_type_scat_dispersion_imag
_atom_type_scat_source
C C 0.0033 0.0016 'International Tables Vol C Tables 4.2.6.8 and 6.1.1.4'
H H 0.0000 0.0000 'International Tables Vol C Tables 4.2.6.8 and 6.1.1.4'
O O 0.0106 0.0060 'International Tables Vol C Tables 4.2.6.8 and 6.1.1.4'
Cl Cl 0.1484 0.1585 'International Tables Vol C Tables 4.2.6.8 and 6.1.1.4'
W W -0.8490 6.8722 'International Tables Vol C Tables 4.2.6.8 and 6.1.1.4'

loop_
_geom_angle_atom_site_label_1
_geom_angle_atom_site_label_2
_geom_angle_atom_site_label_3
_geom_angle
O1 C1 C2 105.6(5)
O1 C1 H1A 110.6
C2 C1 H1A 110.6
O1 C1 H1B 110.6
C2 C1 H1B 110.6
H1A C1 H1B 108.7
O2 C2 O3 125.4(6)
O2 C2 C1 118.3(6)
O3 C2 C1 116.3(5)
O3 C3 H3A 109.5
O3 C3 H3B 109.5
H3A C3 H3B 109.5
O3 C3 H3C 109.5
H3A C3 H3C 109.5
H3B C3 H3C 109.5
C1 O1 W1 125.5(4)
C2 O2 W1 113.5(4)
C2 O3 C3 117.4(5)
O1 W1 Cl2 99.20(15)
O1 W1 O2 75.09(17)
Cl2 W1 O2 174.27(11)
O1 W1 Cl1 157.86(15)
Cl2 W1 Cl1 102.75(7)
O2 W1 Cl1 82.97(11)
O1 W1 Cl4 93.04(14)
Cl2 W1 Cl4 92.25(7)
O2 W1 Cl4 87.74(11)
Cl1 W1 Cl4 89.02(5)
O1 W1 Cl3 87.72(14)
Cl2 W1 Cl3 92.72(7)
O2 W1 Cl3 87.47(11)
Cl1 W1 Cl3 88.35(5)
Cl4 W1 Cl3 174.78(6)

loop_
_geom_bond_atom_site_label_1
_geom_bond_atom_site_label_2
_geom_bond_distance
C1 O1 1.422(8)
C1 C2 1.499(9)
C1 H1A 0.9900
C1 H1B 0.9900
C2 O2 1.236(7)
C2 O3 1.289(8)
C3 O3 1.464(8)
C3 H3A 0.9800
C3 H3B 0.9800
C3 H3C 0.9800
Cl1 W1 2.2881(14)
Cl2 W1 2.173(2)
Cl3 W1 2.3574(15)
Cl4 W1 2.3306(15)
O1 W1 1.849(4)
O2 W1 2.211(4)

loop_
_geom_torsion_atom_site_label_1
_geom_torsion_atom_site_label_2
_geom_torsion_atom_site_label_3
_geom_torsion_atom_site_label_4
_geom_torsion
O1 C1 C2 O2 -8.2(7)
O1 C1 C2 O3 172.3(5)
C2 C1 O1 W1 16.3(7)
O3 C2 O2 W1 179.0(4)
C1 C2 O2 W1 -0.5(6)
O2 C2 O3 C3 1.8(8)
C1 C2 O3 C3 -178.8(5)
C1 O1 W1 Cl2 167.0(4)
C1 O1 W1 O2 -13.4(4)
C1 O1 W1 Cl1 -5.3(7)
C1 O1 W1 Cl4 -100.2(5)
C1 O1 W1 Cl3 74.6(5)
C2 O2 W1 O1 6.9(4)
C2 O2 W1 Cl2 10.7(14)
C2 O2 W1 Cl1 -170.0(4)
C2 O2 W1 Cl4 100.7(4)
C2 O2 W1 Cl3 -81.4(4)
